data_4120019
loop_
_publ_author_name
'Matthew R. MacDonald'
'Jefferson E. Bates'
'Joseph W. Ziller'
'Filipp Furche'
'William J. Evans'

_publ_contact_author
; 
Professor William J. Evans
Department of Chemistry
1102 Natural Sciences II
University of California, Irvine
Irvine, CA 92697-2025
;
_publ_contact_author_email wevans@uci.edu
_publ_contact_author_fax '1  949 824 2210'
_publ_contact_author_phone '1  949 824 5174'
_publ_section_title
;
 Completing the Series of +2 Ions for the Lanthanide Elements: Synthesis
 of Molecular Complexes of Pr2+, Gd2+, Tb2+, and Lu2+
;
_journal_name_full 'Journal of the American Chemical Society'
_journal_page_first 9857
_journal_page_last 9868
_journal_paper_doi 10.1021/ja403753j
_journal_volume 135
_journal_year 2013
_chemical_formula_sum 'C24 H39 Gd Si3'
_chemical_formula_weight 569.07
_chemical_name_systematic
; 
 ? 
;
_space_group_IT_number 61
_symmetry_cell_setting orthorhombic
_symmetry_space_group_name_Hall '-P 2ac 2ab'
_symmetry_space_group_name_H-M 'P b c a'
_atom_sites_solution_hydrogens difmap
_atom_sites_solution_primary direct
_atom_sites_solution_secondary difmap
_audit_creation_method SHELXTL
_cell_angle_alpha 90.00
_cell_angle_beta 90.00
_cell_angle_gamma 90.00
_cell_formula_units_Z 8
_cell_length_a 8.2454(5)
_cell_length_b 22.2395(14)
_cell_length_c 28.8097(19)
_cell_measurement_reflns_used 9979
_cell_measurement_temperature 143(2)
_cell_measurement_theta_max 28.24
_cell_measurement_theta_min 2.73
_cell_volume 5282.9(6)
_computing_cell_refinement 'Bruker SAINT'
_computing_data_collection 'Bruker APEX2'
_computing_data_reduction 'Bruker SAINT'
_computing_molecular_graphics 'Bruker SHELXTL'
_computing_publication_material 'Bruker SHELXTL'
_computing_structure_refinement 'SHELXL-97 (Sheldrick, 2008)'
_computing_structure_solution 'SHELXS-97 (Sheldrick, 2008)'
_diffrn_ambient_temperature 143(2)
_diffrn_measured_fraction_theta_full 0.999
_diffrn_measured_fraction_theta_max 0.958
_diffrn_measurement_device_type 'Bruker APEX-II CCD'
_diffrn_measurement_method '\f and \w scans'
_diffrn_radiation_monochromator graphite
_diffrn_radiation_source 'fine-focus sealed tube'
_diffrn_radiation_type MoK\a
_diffrn_radiation_wavelength 0.71073
_diffrn_reflns_av_R_equivalents 0.0338
_diffrn_reflns_av_sigmaI/netI 0.0191
_diffrn_reflns_limit_h_max 10
_diffrn_reflns_limit_h_min -11
_diffrn_reflns_limit_k_max 29
_diffrn_reflns_limit_k_min -29
_diffrn_reflns_limit_l_max 38
_diffrn_reflns_limit_l_min -38
_diffrn_reflns_number 57900
_diffrn_reflns_theta_full 25.50
_diffrn_reflns_theta_max 28.54
_diffrn_reflns_theta_min 1.83
_exptl_absorpt_coefficient_mu 2.655
_exptl_absorpt_correction_T_max 0.7847
_exptl_absorpt_correction_T_min 0.5194
_exptl_absorpt_correction_type numerical
_exptl_absorpt_process_details 'Bruker SADABS'
_exptl_crystal_colour green
_exptl_crystal_density_diffrn 1.431
_exptl_crystal_density_meas ?
_exptl_crystal_description irregular
_exptl_crystal_F_000 2312
_exptl_crystal_size_max 0.28
_exptl_crystal_size_mid 0.18
_exptl_crystal_size_min 0.10
_refine_diff_density_max 0.876
_refine_diff_density_min -0.389
_refine_diff_density_rms 0.073
_refine_ls_extinction_method none
_refine_ls_goodness_of_fit_ref 1.017
_refine_ls_hydrogen_treatment refall
_refine_ls_matrix_type full
_refine_ls_number_parameters 409
_refine_ls_number_reflns 6435
_refine_ls_number_restraints 0
_refine_ls_restrained_S_all 1.017
_refine_ls_R_factor_all 0.0285
_refine_ls_R_factor_gt 0.0191
_refine_ls_shift/su_max 0.002
_refine_ls_shift/su_mean 0.000
_refine_ls_structure_factor_coef Fsqd
_refine_ls_weighting_details 'calc w=1/[\s^2^(Fo^2^)+(0.0192P)^2^+3.0432P] where P=(Fo^2^+2Fc^2^)/3'
_refine_ls_weighting_scheme calc
_refine_ls_wR_factor_gt 0.0395
_refine_ls_wR_factor_ref 0.0426
_reflns_number_gt 5305
_reflns_number_total 6435
_reflns_threshold_expression >2sigma(I)
_cod_data_source_file ja403753j_si_002_02.cif
_cod_data_source_block mrm42
_cod_depositor_comments
;
The following automatic conversions were performed:

'_exptl_crystal_density_meas' value 'not_measured' was changed to '?'
- the value is perceived as not measured.

Automatic conversion script
Id: cif_fix_values 3008 2015-01-20 13:52:24Z robertas 
;
_cod_database_code 4120019

loop_
_symmetry_equiv_pos_as_xyz
'x, y, z'
'-x+1/2, -y, z+1/2'
'-x, y+1/2, -z+1/2'
'x+1/2, -y+1/2, -z'
'-x, -y, -z'
'x-1/2, y, -z-1/2'
'x, -y-1/2, z-1/2'
'-x-1/2, y-1/2, z'

loop_
_atom_site_label
_atom_site_type_symbol
_atom_site_fract_x
_atom_site_fract_y
_atom_site_fract_z
_atom_site_U_iso_or_equiv
_atom_site_adp_type
_atom_site_occupancy
_atom_site_symmetry_multiplicity
_atom_site_calc_flag
Gd1 Gd 0.073892(10) 0.269919(4) 0.124325(3) 0.01397(3) Uani 1 1 d
Si1 Si 0.21900(7) 0.39890(2) 0.026301(18) 0.02113(11) Uani 1 1 d
Si2 Si -0.23124(7) 0.41121(2) 0.149276(18) 0.02126(12) Uani 1 1 d
Si3 Si 0.23818(7) 0.11615(3) 0.179775(19) 0.02408(12) Uani 1 1 d
C1 C 0.1356(3) 0.27045(9) 0.03087(6) 0.0211(4) Uani 1 1 d
C2 C 0.2039(3) 0.21737(9) 0.04849(7) 0.0242(4) Uani 1 1 d
C3 C 0.3385(3) 0.23375(10) 0.07636(7) 0.0245(4) Uani 1 1 d
C4 C 0.3490(2) 0.29605(10) 0.07682(7) 0.0214(4) Uani 1 1 d
C5 C 0.2224(2) 0.32056(9) 0.04863(6) 0.0197(4) Uani 1 1 d
C6 C 0.4040(3) 0.41019(12) -0.01008(9) 0.0354(6) Uani 1 1 d
C7 C 0.0373(3) 0.41103(12) -0.01103(9) 0.0313(5) Uani 1 1 d
C8 C 0.2287(3) 0.45462(12) 0.07437(9) 0.0344(5) Uani 1 1 d
C9 C -0.2379(2) 0.27977(9) 0.15662(7) 0.0204(4) Uani 1 1 d
C10 C -0.2336(2) 0.22873(10) 0.12808(7) 0.0245(4) Uani 1 1 d
C11 C -0.2108(2) 0.24840(10) 0.08182(7) 0.0239(4) Uani 1 1 d
C12 C -0.1985(2) 0.31085(10) 0.08241(7) 0.0216(4) Uani 1 1 d
C13 C -0.2127(2) 0.33196(9) 0.12931(6) 0.0187(4) Uani 1 1 d
C14 C -0.4208(3) 0.41842(12) 0.18416(10) 0.0383(6) Uani 1 1 d
C15 C -0.0601(4) 0.43480(12) 0.18742(9) 0.0369(6) Uani 1 1 d
C16 C -0.2456(3) 0.46213(11) 0.09805(8) 0.0294(5) Uani 1 1 d
C17 C 0.3189(3) 0.24656(10) 0.18555(7) 0.0216(4) Uani 1 1 d
C18 C 0.2443(3) 0.29939(10) 0.20119(7) 0.0243(4) Uani 1 1 d
C19 C 0.0881(3) 0.28443(10) 0.21746(7) 0.0227(4) Uani 1 1 d
C20 C 0.0666(2) 0.22283(9) 0.21111(7) 0.0207(4) Uani 1 1 d
C21 C 0.2082(2) 0.19811(9) 0.19008(6) 0.0206(4) Uani 1 1 d
C22 C 0.4347(4) 0.10075(13) 0.15043(11) 0.0417(7) Uani 1 1 d
C23 C 0.2362(3) 0.07582(12) 0.23661(9) 0.0345(5) Uani 1 1 d
C24 C 0.0669(4) 0.08698(12) 0.14402(10) 0.0400(6) Uani 1 1 d
H1A H 0.045(3) 0.2725(9) 0.0108(8) 0.024(6) Uiso 1 1 d
H2A H 0.170(3) 0.1761(11) 0.0414(8) 0.038(7) Uiso 1 1 d
H3A H 0.403(3) 0.2084(11) 0.0904(8) 0.031(7) Uiso 1 1 d
H4A H 0.426(3) 0.3178(10) 0.0911(8) 0.022(6) Uiso 1 1 d
H6A H 0.401(3) 0.3836(14) -0.0375(11) 0.059(9) Uiso 1 1 d
H6B H 0.498(4) 0.3999(13) 0.0070(10) 0.051(8) Uiso 1 1 d
H6C H 0.416(3) 0.4517(14) -0.0203(9) 0.050(8) Uiso 1 1 d
H7A H 0.034(3) 0.3835(14) -0.0337(11) 0.055(9) Uiso 1 1 d
H7B H 0.046(3) 0.4485(13) -0.0263(9) 0.047(8) Uiso 1 1 d
H7C H -0.061(3) 0.4076(13) 0.0063(10) 0.052(9) Uiso 1 1 d
H8A H 0.317(3) 0.4469(12) 0.0935(9) 0.047(8) Uiso 1 1 d
H8B H 0.138(4) 0.4534(13) 0.0947(11) 0.063(9) Uiso 1 1 d
H8C H 0.236(3) 0.4939(14) 0.0627(10) 0.055(9) Uiso 1 1 d
H9A H -0.252(3) 0.2795(9) 0.1892(8) 0.024(6) Uiso 1 1 d
H10A H -0.248(3) 0.1892(11) 0.1378(7) 0.025(6) Uiso 1 1 d
H11A H -0.208(3) 0.2229(9) 0.0549(7) 0.021(6) Uiso 1 1 d
H12A H -0.185(2) 0.3356(9) 0.0573(7) 0.015(5) Uiso 1 1 d
H14A H -0.520(4) 0.4095(15) 0.1656(11) 0.073(10) Uiso 1 1 d
H14B H -0.434(3) 0.4578(14) 0.1959(10) 0.059(9) Uiso 1 1 d
H14C H -0.416(3) 0.3930(14) 0.2102(11) 0.059(9) Uiso 1 1 d
H15A H 0.042(3) 0.4270(12) 0.1728(9) 0.041(8) Uiso 1 1 d
H15B H -0.058(3) 0.4144(14) 0.2142(11) 0.060(9) Uiso 1 1 d
H15C H -0.063(3) 0.4771(14) 0.1947(9) 0.050(8) Uiso 1 1 d
H16A H -0.336(3) 0.4531(12) 0.0805(9) 0.048(8) Uiso 1 1 d
H16B H -0.156(4) 0.4607(12) 0.0789(10) 0.052(8) Uiso 1 1 d
H16C H -0.259(3) 0.5016(14) 0.1062(10) 0.049(8) Uiso 1 1 d
H17A H 0.422(3) 0.2437(11) 0.1735(8) 0.025(6) Uiso 1 1 d
H18A H 0.294(3) 0.3374(10) 0.2018(8) 0.028(6) Uiso 1 1 d
H19A H 0.021(3) 0.3103(10) 0.2308(7) 0.027(6) Uiso 1 1 d
H20A H -0.024(3) 0.2018(10) 0.2189(7) 0.025(6) Uiso 1 1 d
H22A H 0.433(3) 0.1110(15) 0.1211(11) 0.060(10) Uiso 1 1 d
H22B H 0.455(3) 0.0579(14) 0.1520(10) 0.054(8) Uiso 1 1 d
H22D H 0.516(3) 0.1202(12) 0.1653(9) 0.043(8) Uiso 1 1 d
H23A H 0.318(4) 0.0886(13) 0.2559(10) 0.056(9) Uiso 1 1 d
H23D H 0.246(3) 0.0342(13) 0.2304(9) 0.047(8) Uiso 1 1 d
H23B H 0.140(4) 0.0817(13) 0.2521(9) 0.051(8) Uiso 1 1 d
H24D H 0.064(3) 0.1027(15) 0.1131(11) 0.061(10) Uiso 1 1 d
H24A H -0.036(4) 0.0946(15) 0.1599(11) 0.072(10) Uiso 1 1 d
H24B H 0.075(3) 0.0459(15) 0.1412(10) 0.056(9) Uiso 1 1 d

loop_
_atom_site_aniso_label
_atom_site_aniso_U_11
_atom_site_aniso_U_22
_atom_site_aniso_U_33
_atom_site_aniso_U_23
_atom_site_aniso_U_13
_atom_site_aniso_U_12
Gd1 0.01270(5) 0.01825(5) 0.01097(5) -0.00008(4) -0.00008(3) -0.00084(3)
Si1 0.0255(3) 0.0210(3) 0.0169(3) 0.0012(2) 0.0032(2) -0.0002(2)
Si2 0.0248(3) 0.0214(3) 0.0175(3) 0.0018(2) 0.0033(2) 0.0030(2)
Si3 0.0273(3) 0.0231(3) 0.0218(3) 0.0058(2) 0.0019(2) 0.0040(2)
C1 0.0224(10) 0.0295(11) 0.0114(9) -0.0009(8) 0.0034(8) -0.0005(8)
C2 0.0320(12) 0.0213(11) 0.0195(10) -0.0024(8) 0.0103(8) 0.0003(9)
C3 0.0205(10) 0.0326(12) 0.0204(10) 0.0056(9) 0.0082(8) 0.0084(9)
C4 0.0165(10) 0.0310(12) 0.0167(10) 0.0042(8) 0.0025(8) -0.0026(8)
C5 0.0213(10) 0.0238(10) 0.0140(9) 0.0023(7) 0.0035(7) -0.0009(8)
C6 0.0394(15) 0.0302(14) 0.0365(14) 0.0066(11) 0.0161(11) -0.0021(11)
C7 0.0390(14) 0.0299(13) 0.0250(12) 0.0068(10) -0.0047(10) 0.0005(10)
C8 0.0352(14) 0.0346(14) 0.0335(13) -0.0093(11) -0.0017(11) 0.0025(11)
C9 0.0133(9) 0.0277(11) 0.0203(10) -0.0012(8) 0.0028(7) 0.0000(7)
C10 0.0130(9) 0.0271(11) 0.0333(11) -0.0017(9) 0.0005(8) -0.0045(8)
C11 0.0146(10) 0.0340(12) 0.0231(11) -0.0097(8) -0.0046(8) -0.0001(8)
C12 0.0163(9) 0.0322(11) 0.0163(9) -0.0009(8) -0.0028(7) 0.0045(8)
C13 0.0152(9) 0.0244(10) 0.0165(9) -0.0009(7) -0.0004(7) 0.0020(7)
C14 0.0471(16) 0.0296(14) 0.0381(14) 0.0048(11) 0.0217(12) 0.0090(12)
C15 0.0533(17) 0.0258(13) 0.0314(13) 0.0000(10) -0.0117(12) -0.0020(11)
C16 0.0292(13) 0.0320(13) 0.0270(12) 0.0077(10) 0.0027(10) 0.0046(10)
C17 0.0156(10) 0.0324(12) 0.0168(10) 0.0043(8) -0.0051(8) -0.0021(8)
C18 0.0271(11) 0.0267(11) 0.0190(10) -0.0013(8) -0.0090(8) -0.0066(9)
C19 0.0265(11) 0.0287(11) 0.0131(9) -0.0036(8) -0.0018(8) 0.0030(9)
C20 0.0227(10) 0.0272(11) 0.0121(9) 0.0040(7) 0.0018(7) -0.0025(8)
C21 0.0227(10) 0.0258(11) 0.0133(9) 0.0044(7) -0.0013(7) 0.0025(8)
C22 0.0471(17) 0.0310(15) 0.0470(17) 0.0142(12) 0.0193(14) 0.0120(12)
C23 0.0312(13) 0.0385(14) 0.0337(13) 0.0175(11) 0.0029(11) 0.0040(11)
C24 0.0562(18) 0.0267(14) 0.0371(15) -0.0027(11) -0.0099(13) 0.0004(12)

loop_
_atom_type_symbol
_atom_type_description
_atom_type_scat_dispersion_real
_atom_type_scat_dispersion_imag
_atom_type_scat_source
C C 0.0033 0.0016 'International Tables Vol C Tables 4.2.6.8 and 6.1.1.4'
H H 0.0000 0.0000 'International Tables Vol C Tables 4.2.6.8 and 6.1.1.4'
Si Si 0.0817 0.0704 'International Tables Vol C Tables 4.2.6.8 and 6.1.1.4'
Gd Gd -0.1653 3.9035 'International Tables Vol C Tables 4.2.6.8 and 6.1.1.4'

loop_
_geom_angle_atom_site_label_1
_geom_angle_atom_site_label_2
_geom_angle_atom_site_label_3
_geom_angle
Cnt1 Gd1 Cnt2 120.6
Cnt1 Gd1 Cnt3 120.1
Cnt2 Gd1 Cnt3 118.9
C11 Gd1 C10 30.46(6)
C11 Gd1 C2 84.33(7)
C10 Gd1 C2 104.99(6)
C11 Gd1 C18 150.40(7)
C10 Gd1 C18 122.54(6)
C2 Gd1 C18 124.15(7)
C11 Gd1 C3 114.73(7)
C10 Gd1 C3 132.65(7)
C2 Gd1 C3 30.41(7)
C18 Gd1 C3 94.08(7)
C11 Gd1 C19 120.70(6)
C10 Gd1 C19 92.38(6)
C2 Gd1 C19 146.84(6)
C18 Gd1 C19 30.23(6)
C3 Gd1 C19 120.48(6)
C11 Gd1 C12 29.90(7)
C10 Gd1 C12 49.65(7)
C2 Gd1 C12 96.55(6)
C18 Gd1 C12 135.64(6)
C3 Gd1 C12 122.77(6)
C19 Gd1 C12 115.99(6)
C11 Gd1 C20 109.37(7)
C10 Gd1 C20 79.11(6)
C2 Gd1 C20 126.01(6)
C18 Gd1 C20 49.45(6)
C3 Gd1 C20 111.97(6)
C19 Gd1 C20 29.82(6)
C12 Gd1 C20 121.51(6)
C11 Gd1 C4 122.55(6)
C10 Gd1 C4 151.51(6)
C2 Gd1 C4 49.63(7)
C18 Gd1 C4 85.79(6)
C3 Gd1 C4 29.70(7)
C19 Gd1 C4 116.02(6)
C12 Gd1 C4 113.37(6)
C20 Gd1 C4 124.52(6)
C11 Gd1 C21 124.69(6)
C10 Gd1 C21 98.96(6)
C2 Gd1 C21 98.52(6)
C18 Gd1 C21 50.11(6)
C3 Gd1 C21 81.51(6)
C19 Gd1 C21 50.22(6)
C12 Gd1 C21 147.96(6)
C20 Gd1 C21 30.47(6)
C4 Gd1 C21 97.87(6)
C11 Gd1 C17 154.86(7)
C10 Gd1 C17 127.19(6)
C2 Gd1 C17 98.43(7)
C18 Gd1 C17 29.86(6)
C3 Gd1 C17 71.14(7)
C19 Gd1 C17 49.46(6)
C12 Gd1 C17 164.87(6)
C20 Gd1 C17 49.27(6)
C4 Gd1 C17 75.41(6)
C21 Gd1 C17 30.18(6)
C11 Gd1 C1 73.48(6)
C10 Gd1 C1 102.44(6)
C2 Gd1 C1 29.88(6)
C18 Gd1 C1 135.01(6)
C3 Gd1 C1 49.42(6)
C19 Gd1 C1 165.03(6)
C12 Gd1 C1 73.41(6)
C20 Gd1 C1 155.76(6)
C4 Gd1 C1 49.30(6)
C21 Gd1 C1 127.78(6)
C17 Gd1 C1 119.87(6)
C11 Gd1 C13 50.28(6)
C10 Gd1 C13 50.09(6)
C2 Gd1 C13 127.08(6)
C18 Gd1 C13 106.45(6)
C3 Gd1 C13 150.71(6)
C19 Gd1 C13 85.72(6)
C12 Gd1 C13 30.54(5)
C20 Gd1 C13 97.29(6)
C4 Gd1 C13 129.78(6)
C21 Gd1 C13 127.71(6)
C17 Gd1 C13 134.40(6)
C1 Gd1 C13 102.10(6)
C11 Gd1 C5 95.77(6)
C10 Gd1 C5 126.21(6)
C2 Gd1 C5 49.99(6)
C18 Gd1 C5 108.65(6)
C3 Gd1 C5 49.90(6)
C19 Gd1 C5 136.08(6)
C12 Gd1 C5 82.97(6)
C20 Gd1 C5 154.38(6)
C4 Gd1 C5 30.40(6)
C21 Gd1 C5 127.91(6)
C17 Gd1 C5 105.16(6)
C1 Gd1 C5 30.01(6)
C13 Gd1 C5 102.70(6)
C11 Gd1 C9 49.52(6)
C10 Gd1 C9 29.85(6)
C2 Gd1 C9 132.95(6)
C18 Gd1 C9 100.95(6)
C3 Gd1 C9 162.38(6)
C19 Gd1 C9 72.22(6)
C12 Gd1 C9 49.23(6)
C20 Gd1 C9 72.37(6)
C4 Gd1 C9 159.71(6)
C21 Gd1 C9 101.11(6)
C17 Gd1 C9 119.29(6)
C1 Gd1 C9 120.47(6)
C13 Gd1 C9 29.97(6)
C5 Gd1 C9 130.94(6)
C5 Si1 C8 111.49(11)
C5 Si1 C7 110.34(10)
C8 Si1 C7 111.58(12)
C5 Si1 C6 107.95(11)
C8 Si1 C6 107.06(13)
C7 Si1 C6 108.25(12)
C13 Si2 C15 112.76(11)
C13 Si2 C16 109.63(10)
C15 Si2 C16 110.11(12)
C13 Si2 C14 108.48(11)
C15 Si2 C14 107.01(14)
C16 Si2 C14 108.73(12)
C22 Si3 C21 111.60(11)
C22 Si3 C24 110.17(15)
C21 Si3 C24 109.14(11)
C22 Si3 C23 108.53(13)
C21 Si3 C23 109.21(11)
C24 Si3 C23 108.11(13)
C2 C1 C5 109.13(18)
C2 C1 Gd1 73.46(11)
C5 C1 Gd1 75.09(10)
C1 C2 C3 107.65(19)
C1 C2 Gd1 76.66(11)
C3 C2 Gd1 75.01(11)
C4 C3 C2 108.09(19)
C4 C3 Gd1 75.44(11)
C2 C3 Gd1 74.58(11)
C3 C4 C5 109.23(19)
C3 C4 Gd1 74.86(11)
C5 C4 Gd1 75.96(11)
C1 C5 C4 105.86(18)
C1 C5 Si1 127.15(15)
C4 C5 Si1 124.39(15)
C1 C5 Gd1 74.90(11)
C4 C5 Gd1 73.63(10)
Si1 C5 Gd1 130.84(9)
C10 C9 C13 109.49(18)
C10 C9 Gd1 73.30(11)
C13 C9 Gd1 74.93(11)
C9 C10 C11 107.79(19)
C9 C10 Gd1 76.85(11)
C11 C10 Gd1 74.49(12)
C12 C11 C10 107.84(18)
C12 C11 Gd1 75.75(11)
C10 C11 Gd1 75.06(11)
C11 C12 C13 109.38(18)
C11 C12 Gd1 74.36(11)
C13 C12 Gd1 75.98(11)
C9 C13 C12 105.47(17)
C9 C13 Si2 126.31(14)
C12 C13 Si2 127.43(15)
C9 C13 Gd1 75.10(11)
C12 C13 Gd1 73.48(11)
Si2 C13 Gd1 124.33(9)
C18 C17 C21 109.01(19)
C18 C17 Gd1 73.96(11)
C21 C17 Gd1 74.23(11)
C17 C18 C19 108.04(19)
C17 C18 Gd1 76.18(11)
C19 C18 Gd1 74.95(11)
C20 C19 C18 107.73(19)
C20 C19 Gd1 75.33(11)
C18 C19 Gd1 74.82(11)
C19 C20 C21 109.30(18)
C19 C20 Gd1 74.85(11)
C21 C20 Gd1 74.87(11)
C17 C21 C20 105.85(18)
C17 C21 Si3 130.05(16)
C20 C21 Si3 123.61(15)
C17 C21 Gd1 75.59(11)
C20 C21 Gd1 74.65(11)
Si3 C21 Gd1 121.23(9)

loop_
_geom_bond_atom_site_label_1
_geom_bond_atom_site_label_2
_geom_bond_distance
Gd1 Cnt1 2.441
Gd1 Cnt2 2.436
Gd1 Cnt3 2.434
Gd1 C11 2.690(2)
Gd1 C10 2.698(2)
Gd1 C2 2.6996(19)
Gd1 C18 2.7035(19)
Gd1 C3 2.705(2)
Gd1 C19 2.705(2)
Gd1 C12 2.7079(19)
Gd1 C20 2.7112(19)
Gd1 C4 2.7125(19)
Gd1 C21 2.7141(18)
Gd1 C17 2.731(2)
Gd1 C1 2.7402(19)
Gd1 C13 2.7404(19)
Gd1 C5 2.7426(18)
Gd1 C9 2.7427(19)
Si1 C5 1.858(2)
Si1 C8 1.860(2)
Si1 C7 1.864(2)
Si1 C6 1.868(2)
Si2 C13 1.860(2)
Si2 C15 1.864(3)
Si2 C16 1.864(2)
Si2 C14 1.865(2)
Si3 C22 1.859(3)
Si3 C21 1.863(2)
Si3 C24 1.865(3)
Si3 C23 1.867(2)
C1 C2 1.403(3)
C1 C5 1.420(3)
C2 C3 1.418(3)
C3 C4 1.388(3)
C4 C5 1.431(3)
C9 C10 1.402(3)
C9 C13 1.418(3)
C10 C11 1.415(3)
C11 C12 1.393(3)
C12 C13 1.435(3)
C17 C18 1.400(3)
C17 C21 1.418(3)
C18 C19 1.410(3)
C19 C20 1.393(3)
C20 C21 1.426(3)
